data_1525556
loop_
_publ_author_name
'Aleksandrova, V.A.'
'Drits, V.A.'
'Sokolova, G.V.'

_publ_section_title
;
 Structural features of Dioctahedral one-packet chlorite
;
_journal_name_full Kristallografiya
_journal_page_first 525
_journal_page_last 532
_journal_volume 17
_journal_year 1972
_chemical_formula_sum 'Al5.3 H8 O18 Si3.2'
_chemical_name_systematic 'Al4.5 (Al.8 Si3.2) O10 (O H)8'
_space_group_IT_number 5
_symmetry_space_group_name_Hall 'C 2y'
_symmetry_space_group_name_H-M 'C 1 2 1'
_cell_angle_alpha 90
_cell_angle_beta 97.833
_cell_angle_gamma 90
_cell_formula_units_Z 2
_cell_length_a 5.174
_cell_length_b 8.956
_cell_length_c 14.26
_cell_volume 654.619
_citation_journal_id_ASTM KRISAJ
_cod_data_source_file Aleksandrova_KRISAJ_1972_1558.cif
_cod_data_source_block H8Al5.3O18Si3.2
_cod_original_cell_volume 654.6193
_cod_original_formula_sum 'H8 Al5.3 O18 Si3.2'
_cod_database_code 1525556

loop_
_symmetry_equiv_pos_as_xyz
x,y,z
-x,y,-z
x+1/2,y+1/2,z
-x+1/2,y+1/2,-z

loop_
_atom_site_label
_atom_site_type_symbol
_atom_site_fract_x
_atom_site_fract_y
_atom_site_fract_z
_atom_site_occupancy
_atom_site_U_iso_or_equiv
O4 O-2 0.474 0.4954 0.222 1 0.0
Si2 Si+4 0.3849 0.3293 0.192 1 0.0
O8 O-2 0.1691 -0.016 0.4344 1 0.0
O3 O-2 0.1233 0.289 0.2341 1 0.0
Al2 Al+3 0.5 0.1666 0 1 0.0
O7 O-2 0.6185 0.1688 0.4261 1 0.0
Al3 Al+3 0.5 0.0055 0.5 1 0.0
Al6 Al+3 0.3836 0.6697 0.191 0.4 0.0
O9 O-2 0.1642 0.3674 0.4257 1 0.0
Al4 Al+3 0.5 0.3369 0.5 1 0.0
Al1 Al+3 0.5 0.8333 0 1 0.0
Si1 Si+4 0.3836 0.6697 0.191 0.6 0.0
O6 O-2 0.4118 -0.0027 0.0714 1 0.0
O2 O-2 0.3321 0.693 0.078 1 0.0
Al5 Al+3 0.5 0.6723 0.5 0.5 0.0
O1 O-2 0.3287 0.3056 0.0755 1 0.0
O5 O-2 0.6141 0.223 0.2426 1 0.0
